data_4083472
loop_
_publ_author_name
'Zhao, Shu-Bin'
'Wang, Rui-Yao'
'Wang, Suning'

_publ_section_title
;
 Reactivity of SiMe3- and SnR3-Functionalized Bis(7-azaindol-1-yl)methane
 with [PtR2(\m-SMe2)]n(R = Me, Ph) and the Resulting Pt(II) and Pt(IV)
 Complexes
;
_journal_issue 8
_journal_name_full Organometallics
_journal_page_first 2572
_journal_paper_doi 10.1021/om900022n
_journal_volume 28
_journal_year 2009
_chemical_formula_sum 'C17 H17 I3 N4 Pt Sn'
_chemical_formula_weight 971.83
_chemical_name_systematic
;

 ?

;
_space_group_IT_number 29
_symmetry_cell_setting orthorhombic
_symmetry_space_group_name_Hall 'P 2c -2ac'
_symmetry_space_group_name_H-M 'P c a 21'
_atom_sites_solution_hydrogens geom
_atom_sites_solution_primary direct
_atom_sites_solution_secondary difmap
_audit_creation_method SHELXL-97
_cell_angle_alpha 90.00
_cell_angle_beta 90.00
_cell_angle_gamma 90.00
_cell_formula_units_Z 4
_cell_length_a 18.376(19)
_cell_length_b 8.701(9)
_cell_length_c 14.580(15)
_cell_measurement_reflns_used 5752
_cell_measurement_temperature 180(2)
_cell_measurement_theta_max 25.50
_cell_measurement_theta_min 2.22
_cell_volume 2331(4)
_computing_cell_refinement 'Bruker SMART'
_computing_data_collection 'Bruker SMART'
_computing_data_reduction 'Bruker SAINT'
_computing_molecular_graphics 'Bruker SHELXTL'
_computing_publication_material 'Bruker SHELXTL'
_computing_structure_refinement 'SHELXL-97 (Sheldrick, 1997)'
_computing_structure_solution 'SHELXS-97 (Sheldrick, 1990)'
_diffrn_ambient_temperature 180(2)
_diffrn_measured_fraction_theta_full 1.000
_diffrn_measured_fraction_theta_max 1.000
_diffrn_measurement_device_type 'CCD area detector'
_diffrn_measurement_method 'phi and omega scans'
_diffrn_radiation_monochromator graphite
_diffrn_radiation_source 'fine-focus sealed tube'
_diffrn_radiation_type MoK\a
_diffrn_radiation_wavelength 0.71073
_diffrn_reflns_av_R_equivalents 0.0570
_diffrn_reflns_av_sigmaI/netI 0.0561
_diffrn_reflns_limit_h_max 22
_diffrn_reflns_limit_h_min -22
_diffrn_reflns_limit_k_max 10
_diffrn_reflns_limit_k_min -10
_diffrn_reflns_limit_l_max 17
_diffrn_reflns_limit_l_min -17
_diffrn_reflns_number 22011
_diffrn_reflns_theta_full 26.00
_diffrn_reflns_theta_max 26.00
_diffrn_reflns_theta_min 2.22
_exptl_absorpt_coefficient_mu 11.047
_exptl_absorpt_correction_T_max 0.2880
_exptl_absorpt_correction_T_min 0.1363
_exptl_absorpt_correction_type multi-scan
_exptl_crystal_colour clear
_exptl_crystal_density_diffrn 2.769
_exptl_crystal_density_method 'not measured'
_exptl_crystal_description Block
_exptl_crystal_F_000 1736
_exptl_crystal_size_max 0.30
_exptl_crystal_size_mid 0.25
_exptl_crystal_size_min 0.15
_refine_diff_density_max 0.694
_refine_diff_density_min -0.631
_refine_diff_density_rms 0.112
_refine_ls_abs_structure_details 'Flack H D (1983), Acta Cryst. A39, 876-881'
_refine_ls_abs_structure_Flack 0.025(5)
_refine_ls_extinction_method none
_refine_ls_goodness_of_fit_ref 0.939
_refine_ls_hydrogen_treatment constr
_refine_ls_matrix_type full
_refine_ls_number_parameters 237
_refine_ls_number_reflns 4556
_refine_ls_number_restraints 1
_refine_ls_restrained_S_all 0.939
_refine_ls_R_factor_all 0.0354
_refine_ls_R_factor_gt 0.0272
_refine_ls_shift/su_max 0.007
_refine_ls_shift/su_mean 0.000
_refine_ls_structure_factor_coef Fsqd
_refine_ls_weighting_details 'calc w=1/[\s^2^(Fo^2^)+(0.0000P)^2^+0.0000P] where P=(Fo^2^+2Fc^2^)/3'
_refine_ls_weighting_scheme calc
_refine_ls_wR_factor_gt 0.0567
_refine_ls_wR_factor_ref 0.0602
_reflns_number_gt 3899
_reflns_number_total 4556
_reflns_threshold_expression >2sigma(I)
_cod_data_source_file 13.cif
_cod_data_source_block zs202
_cod_depositor_comments
;
The following automatic conversions were performed:

'_symmetry_cell_setting' value 'Orthorhombic' changed to
'orthorhombic' according to
/usr/data/users/saulius/automatic-downloads/retrospective/ACS/lib/dictionaries/cif_core.dic
dictionary named 'cif_core.dic' version 2.4.2 from 2011-04-26.

Automatic conversion script
Id: cif_fix_values 2281 2013-09-26 08:29:07Z andrius 

The following automatic conversions were performed:

'_refine_ls_hydrogen_treatment' value 'constrained' was replaced with
the value 'constr' as specified in the replacement file
'src/cod-tools/trunk/data/replacement-values/replacement_values.lst'.

Automatic conversion script
Id: cif_fix_values 5376 2017-05-30 11:51:03Z andrius 
;
_cod_original_sg_symbol_H-M Pca2(1)
_cod_database_code 4083472

loop_
_symmetry_equiv_pos_as_xyz
'x, y, z'
'-x, -y, z+1/2'
'-x+1/2, y, z+1/2'
'x+1/2, -y, z'

loop_
_atom_site_label
_atom_site_type_symbol
_atom_site_fract_x
_atom_site_fract_y
_atom_site_fract_z
_atom_site_U_iso_or_equiv
_atom_site_adp_type
_atom_site_occupancy
_atom_site_symmetry_multiplicity
_atom_site_calc_flag
_atom_site_refinement_flags
Sn1 Sn 0.13366(3) 0.63258(6) 0.14870(3) 0.04115(14) Uani 1 1 d .
Pt1 Pt 0.208680(16) 0.87545(3) 0.12457(2) 0.03784(8) Uani 1 1 d .
I1 I 0.29102(3) 0.77430(8) 0.26548(4) 0.06159(18) Uani 1 1 d .
I2 I 0.05286(4) 0.57005(8) -0.00464(5) 0.06284(18) Uani 1 1 d .
I3 I 0.03177(5) 0.66500(9) 0.28370(6) 0.0843(3) Uani 1 1 d .
N1 N 0.2749(4) 1.0727(9) 0.0911(5) 0.0486(18) Uani 1 1 d .
N2 N 0.1853(4) 1.0850(8) -0.0230(5) 0.0459(17) Uani 1 1 d .
N3 N 0.1361(4) 1.0122(7) 0.2098(4) 0.0428(17) Uani 1 1 d .
N4 N 0.0789(4) 1.0219(8) 0.0651(5) 0.0432(17) Uani 1 1 d .
C1 C 0.3355(5) 1.1417(11) 0.1245(9) 0.067(3) Uani 1 1 d .
H1A H 0.3582 1.1002 0.1776 0.080 Uiso 1 1 calc R
C2 C 0.3651(6) 1.2703(13) 0.0839(10) 0.086(4) Uani 1 1 d .
H2A H 0.4075 1.3149 0.1100 0.103 Uiso 1 1 calc R
C3 C 0.3354(6) 1.3361(12) 0.0069(10) 0.075(3) Uani 1 1 d .
H3A H 0.3579 1.4222 -0.0214 0.090 Uiso 1 1 calc R
C4 C 0.2727(6) 1.2749(12) -0.0281(8) 0.069(3) Uani 1 1 d .
C5 C 0.2206(7) 1.2949(13) -0.1014(8) 0.080(4) Uani 1 1 d .
H5A H 0.2224 1.3738 -0.1464 0.095 Uiso 1 1 calc R
C6 C 0.1680(6) 1.1819(13) -0.0962(7) 0.068(3) Uani 1 1 d .
H6A H 0.1271 1.1718 -0.1356 0.082 Uiso 1 1 calc R
C7 C 0.2464(5) 1.1414(9) 0.0185(6) 0.049(2) Uani 1 1 d .
C8 C 0.1305(5) 1.0490(10) 0.2968(6) 0.051(2) Uani 1 1 d .
H8A H 0.1679 1.0174 0.3377 0.061 Uiso 1 1 calc R
C9 C 0.0712(6) 1.1336(12) 0.3324(7) 0.066(3) Uani 1 1 d .
H9A H 0.0696 1.1597 0.3957 0.080 Uiso 1 1 calc R
C10 C 0.0158(6) 1.1780(12) 0.2745(8) 0.073(3) Uani 1 1 d .
H10A H -0.0242 1.2360 0.2973 0.087 Uiso 1 1 calc R
C11 C 0.0188(5) 1.1380(10) 0.1847(7) 0.047(2) Uani 1 1 d .
C12 C -0.0223(5) 1.1550(10) 0.1000(7) 0.060(3) Uani 1 1 d .
H12A H -0.0682 1.2044 0.0948 0.072 Uiso 1 1 calc R
C13 C 0.0144(5) 1.0903(11) 0.0301(8) 0.060(3) Uani 1 1 d .
H13A H -0.0003 1.0903 -0.0323 0.073 Uiso 1 1 calc R
C14 C 0.0801(4) 1.0554(9) 0.1553(6) 0.0361(17) Uani 1 1 d .
C15 C 0.2690(5) 0.7465(9) 0.0313(6) 0.047(2) Uani 1 1 d .
H15A H 0.2772 0.8071 -0.0244 0.071 Uiso 1 1 calc R
H15B H 0.2422 0.6526 0.0157 0.071 Uiso 1 1 calc R
H15C H 0.3159 0.7190 0.0587 0.071 Uiso 1 1 calc R
C16 C 0.1423(5) 0.9610(9) 0.0196(5) 0.043(2) Uani 1 1 d .
H16A H 0.1291 0.8793 -0.0257 0.051 Uiso 1 1 calc R
C17 C 0.1804(5) 0.4083(8) 0.1794(6) 0.046(2) Uani 1 1 d .
H17A H 0.1800 0.3915 0.2459 0.068 Uiso 1 1 calc R
H17B H 0.2307 0.4045 0.1570 0.068 Uiso 1 1 calc R
H17C H 0.1517 0.3281 0.1492 0.068 Uiso 1 1 calc R

loop_
_atom_site_aniso_label
_atom_site_aniso_U_11
_atom_site_aniso_U_22
_atom_site_aniso_U_33
_atom_site_aniso_U_23
_atom_site_aniso_U_13
_atom_site_aniso_U_12
Sn1 0.0487(3) 0.0361(3) 0.0387(3) 0.0016(2) 0.0040(2) -0.0006(3)
Pt1 0.04476(16) 0.03733(15) 0.03142(15) -0.00168(17) 0.00120(14) -0.00154(13)
I1 0.0605(4) 0.0794(5) 0.0449(3) 0.0042(3) -0.0114(3) 0.0005(3)
I2 0.0644(4) 0.0617(4) 0.0624(4) -0.0078(3) -0.0155(3) -0.0033(3)
I3 0.0986(6) 0.0734(5) 0.0808(5) -0.0093(4) 0.0497(5) -0.0120(4)
N1 0.042(4) 0.054(4) 0.050(5) -0.014(4) 0.013(3) -0.007(3)
N2 0.062(5) 0.037(4) 0.039(4) 0.008(3) 0.018(4) 0.005(3)
N3 0.051(4) 0.035(4) 0.042(4) -0.008(3) 0.012(3) -0.010(3)
N4 0.042(4) 0.038(4) 0.049(4) 0.005(3) 0.000(3) 0.000(3)
C1 0.049(5) 0.070(6) 0.082(7) -0.009(7) 0.004(6) 0.000(5)
C2 0.072(8) 0.064(7) 0.122(11) -0.014(7) 0.037(7) -0.042(6)
C3 0.079(8) 0.045(6) 0.102(9) 0.006(6) 0.051(7) -0.008(5)
C4 0.079(8) 0.055(6) 0.074(8) 0.009(6) 0.047(6) 0.008(6)
C5 0.104(10) 0.067(7) 0.068(8) 0.033(6) 0.042(7) 0.029(7)
C6 0.080(8) 0.083(7) 0.043(6) 0.011(5) 0.021(5) 0.015(7)
C7 0.057(6) 0.043(5) 0.047(5) -0.003(4) 0.022(5) 0.001(4)
C8 0.065(6) 0.046(5) 0.041(5) -0.016(4) 0.007(4) -0.013(4)
C9 0.066(7) 0.073(7) 0.060(6) -0.026(6) 0.028(6) -0.017(6)
C10 0.059(7) 0.078(7) 0.081(8) -0.033(7) 0.031(6) -0.007(6)
C11 0.037(5) 0.045(5) 0.060(6) -0.003(4) 0.013(4) -0.009(4)
C12 0.041(5) 0.045(5) 0.093(9) -0.004(5) 0.005(5) 0.000(4)
C13 0.053(6) 0.061(6) 0.067(7) 0.009(5) -0.007(5) -0.009(5)
C14 0.037(4) 0.031(4) 0.040(4) 0.002(3) -0.001(3) -0.007(3)
C15 0.067(6) 0.035(4) 0.040(5) 0.003(4) 0.004(4) 0.004(4)
C16 0.063(5) 0.030(4) 0.035(4) -0.002(3) -0.011(4) -0.006(4)
C17 0.067(6) 0.023(4) 0.047(5) 0.000(3) 0.009(4) 0.008(4)

loop_
_atom_type_symbol
_atom_type_description
_atom_type_scat_dispersion_real
_atom_type_scat_dispersion_imag
_atom_type_scat_source
C C 0.0033 0.0016 'International Tables Vol C Tables 4.2.6.8 and 6.1.1.4'
H H 0.0000 0.0000 'International Tables Vol C Tables 4.2.6.8 and 6.1.1.4'
Sn Sn -0.6537 1.4246 'International Tables Vol C Tables 4.2.6.8 and 6.1.1.4'
I I -0.4742 1.8119 'International Tables Vol C Tables 4.2.6.8 and 6.1.1.4'
N N 0.0061 0.0033 'International Tables Vol C Tables 4.2.6.8 and 6.1.1.4'
Pt Pt -1.7033 8.3905 'International Tables Vol C Tables 4.2.6.8 and 6.1.1.4'

loop_
_geom_angle_atom_site_label_1
_geom_angle_atom_site_label_2
_geom_angle_atom_site_label_3
_geom_angle
C17 Sn1 Pt1 123.9(3)
C17 Sn1 I3 102.4(2)
Pt1 Sn1 I3 112.63(5)
C17 Sn1 I2 101.8(2)
Pt1 Sn1 I2 110.21(5)
I3 Sn1 I2 103.72(8)
C15 Pt1 C16 91.4(3)
C15 Pt1 N1 88.9(3)
C16 Pt1 N1 83.2(3)
C15 Pt1 N3 173.4(3)
C16 Pt1 N3 82.3(3)
N1 Pt1 N3 92.3(3)
C15 Pt1 Sn1 86.1(2)
C16 Pt1 Sn1 94.6(2)
N1 Pt1 Sn1 174.42(18)
N3 Pt1 Sn1 92.47(18)
C15 Pt1 I1 91.3(2)
C16 Pt1 I1 177.3(2)
N1 Pt1 I1 96.6(2)
N3 Pt1 I1 95.0(2)
Sn1 Pt1 I1 85.86(5)
C7 N1 C1 114.4(8)
C7 N1 Pt1 108.5(6)
C1 N1 Pt1 137.2(7)
C7 N2 C6 108.0(8)
C7 N2 C16 121.1(7)
C6 N2 C16 129.9(9)
C8 N3 C14 116.1(8)
C8 N3 Pt1 137.2(7)
C14 N3 Pt1 106.4(5)
C14 N4 C13 105.9(7)
C14 N4 C16 121.0(7)
C13 N4 C16 131.5(7)
N1 C1 C2 121.9(11)
N1 C1 H1A 119.0
C2 C1 H1A 119.0
C3 C2 C1 122.3(11)
C3 C2 H2A 118.9
C1 C2 H2A 118.9
C4 C3 C2 118.5(10)
C4 C3 H3A 120.8
C2 C3 H3A 120.8
C3 C4 C7 115.0(11)
C3 C4 C5 141.9(11)
C7 C4 C5 103.1(10)
C6 C5 C4 109.7(9)
C6 C5 H5A 125.1
C4 C5 H5A 125.1
C5 C6 N2 108.2(10)
C5 C6 H6A 125.9
N2 C6 H6A 125.9
N1 C7 N2 121.1(7)
N1 C7 C4 127.8(10)
N2 C7 C4 111.0(9)
N3 C8 C9 122.9(10)
N3 C8 H8A 118.6
C9 C8 H8A 118.6
C10 C9 C8 119.4(9)
C10 C9 H9A 120.3
C8 C9 H9A 120.3
C11 C10 C9 119.3(9)
C11 C10 H10A 120.4
C9 C10 H10A 120.4
C10 C11 C14 117.4(9)
C10 C11 C12 140.6(9)
C14 C11 C12 102.1(8)
C13 C12 C11 109.9(8)
C13 C12 H12A 125.1
C11 C12 H12A 125.1
C12 C13 N4 108.8(9)
C12 C13 H13A 125.6
N4 C13 H13A 125.6
N4 C14 N3 121.7(7)
N4 C14 C11 113.3(8)
N3 C14 C11 125.0(8)
Pt1 C15 H15A 109.5
Pt1 C15 H15B 109.5
H15A C15 H15B 109.5
Pt1 C15 H15C 109.5
H15A C15 H15C 109.5
H15B C15 H15C 109.5
N4 C16 N2 111.0(6)
N4 C16 Pt1 105.4(5)
N2 C16 Pt1 104.8(5)
N4 C16 H16A 111.8
N2 C16 H16A 111.8
Pt1 C16 H16A 111.8
Sn1 C17 H17A 109.5
Sn1 C17 H17B 109.5
H17A C17 H17B 109.5
Sn1 C17 H17C 109.5
H17A C17 H17C 109.5
H17B C17 H17C 109.5

loop_
_geom_bond_atom_site_label_1
_geom_bond_atom_site_label_2
_geom_bond_distance
Sn1 C17 2.179(8)
Sn1 Pt1 2.547(2)
Sn1 I3 2.731(2)
Sn1 I2 2.738(2)
Pt1 C15 2.083(8)
Pt1 C16 2.094(8)
Pt1 N1 2.160(7)
Pt1 N3 2.176(7)
Pt1 I1 2.699(2)
N1 C7 1.324(12)
N1 C1 1.355(11)
N2 C7 1.367(12)
N2 C6 1.397(12)
N2 C16 1.474(10)
N3 C8 1.313(10)
N3 C14 1.353(10)
N4 C14 1.348(10)
N4 C13 1.420(12)
N4 C16 1.441(10)
C1 C2 1.378(14)
C1 H1A 0.9500
C2 C3 1.372(17)
C2 H2A 0.9500
C3 C4 1.369(16)
C3 H3A 0.9500
C4 C7 1.430(13)
C4 C5 1.445(16)
C5 C6 1.381(16)
C5 H5A 0.9500
C6 H6A 0.9500
C8 C9 1.413(13)
C8 H8A 0.9500
C9 C10 1.379(15)
C9 H9A 0.9500
C10 C11 1.355(14)
C10 H10A 0.9500
C11 C14 1.404(11)
C11 C12 1.456(14)
C12 C13 1.345(14)
C12 H12A 0.9500
C13 H13A 0.9500
C15 H15A 0.9800
C15 H15B 0.9800
C15 H15C 0.9800
C16 H16A 1.0000
C17 H17A 0.9800
C17 H17B 0.9800
C17 H17C 0.9800
